data_1518914
loop_
_publ_author_name
'Barbara Modec'
'Peter Bukovec'

_publ_section_title
;
 Solid state structures of dinuclear and trinuclear tungsten and
 molybdenum complexes with single metal-metal bonds
;
_journal_name_full 'Inorganica Chimica Acta'
_journal_page_first 226
_journal_page_last 234
_journal_volume 424
_journal_year 2015
_chemical_formula_sum 'C34 H37.5 Mo3 N4.5 O17'
_chemical_formula_weight 1069.01
_space_group_IT_number 15
_symmetry_cell_setting monoclinic
_symmetry_space_group_name_Hall '-C 2yc'
_symmetry_space_group_name_H-M 'C 1 2/c 1'
_atom_sites_solution_hydrogens geom
_atom_sites_solution_primary direct
_atom_sites_solution_secondary difmap
_cell_angle_alpha 90.00
_cell_angle_beta 108.8760(4)
_cell_angle_gamma 90.00
_cell_formula_units_Z 8
_cell_length_a 33.1042(3)
_cell_length_b 10.56700(10)
_cell_length_c 24.0814(3)
_cell_measurement_reflns_used 8793
_cell_measurement_temperature 200(2)
_cell_measurement_theta_max 27.48
_cell_measurement_theta_min 1.00
_cell_volume 7970.93(15)
_computing_cell_refinement 'Denzo-SMN (Otwinowski & Minor, 1997)'
_computing_data_collection 'Denzo-SMN (Otwinowski & Minor, 1997)'
_computing_data_reduction 'Denzo-SMN (Otwinowski & Minor, 1997)'
_computing_structure_refinement 'SHELXL-97 (Sheldrick, 1997)'
_computing_structure_solution 'SHELXS-97 (Sheldrick, 1990)'
_diffrn_ambient_temperature 200(2)
_diffrn_measured_fraction_theta_full 0.990
_diffrn_measured_fraction_theta_max 0.990
_diffrn_measurement_device_type 'Nonius Kappa CCD diffractometer'
_diffrn_radiation_monochromator graphite
_diffrn_radiation_source 'fine-focus sealed tube'
_diffrn_radiation_type MoK\a
_diffrn_radiation_wavelength 0.71073
_diffrn_reflns_av_R_equivalents 0.0159
_diffrn_reflns_av_sigmaI/netI 0.0293
_diffrn_reflns_limit_h_max 42
_diffrn_reflns_limit_h_min -42
_diffrn_reflns_limit_k_max 13
_diffrn_reflns_limit_k_min -13
_diffrn_reflns_limit_l_max 31
_diffrn_reflns_limit_l_min -31
_diffrn_reflns_number 16137
_diffrn_reflns_theta_full 27.48
_diffrn_reflns_theta_max 27.48
_diffrn_reflns_theta_min 2.74
_exptl_absorpt_coefficient_mu 1.009
_exptl_absorpt_correction_T_max 0.9058
_exptl_absorpt_correction_T_min 0.8716
_exptl_absorpt_correction_type multi-scan
_exptl_absorpt_process_details
;
HKL SCALEPACK (Otwinowski & Minor, 1997)
;
_exptl_crystal_colour 'dark red'
_exptl_crystal_density_diffrn 1.782
_exptl_crystal_density_method 'not measured'
_exptl_crystal_description block
_exptl_crystal_F_000 4280
_exptl_crystal_size_max 0.14
_exptl_crystal_size_mid 0.14
_exptl_crystal_size_min 0.10
_refine_diff_density_max 0.682
_refine_diff_density_min -0.620
_refine_diff_density_rms 0.109
_refine_ls_extinction_method none
_refine_ls_goodness_of_fit_ref 1.081
_refine_ls_hydrogen_treatment constr
_refine_ls_matrix_type full
_refine_ls_number_parameters 501
_refine_ls_number_reflns 9064
_refine_ls_number_restraints 0
_refine_ls_restrained_S_all 1.081
_refine_ls_R_factor_all 0.0352
_refine_ls_R_factor_gt 0.0296
_refine_ls_shift/su_max 0.002
_refine_ls_shift/su_mean 0.000
_refine_ls_structure_factor_coef Fsqd
_refine_ls_weighting_details 'calc w=1/[\s^2^(Fo^2^)+(0.0370P)^2^+20.6066P] where P=(Fo^2^+2Fc^2^)/3'
_refine_ls_weighting_scheme calc
_refine_ls_wR_factor_gt 0.0807
_refine_ls_wR_factor_ref 0.0833
_reflns_number_gt 8016
_reflns_number_total 9064
_reflns_threshold_expression >2sigma(I)
_cod_data_source_file ICA-2015-424-226-234-5.cif
_cod_data_source_block 5
_cod_original_cell_volume 7970.93(14)
_cod_original_sg_symbol_H-M 'C 2/c'
_cod_original_formula_sum 'C34 H37.50 Mo3 N4.50 O17'
_cod_database_code 1518914

loop_
_symmetry_equiv_pos_as_xyz
'x, y, z'
'-x, y, -z+1/2'
'x+1/2, y+1/2, z'
'-x+1/2, y+1/2, -z+1/2'
'-x, -y, -z'
'x, -y, z-1/2'
'-x+1/2, -y+1/2, -z'
'x+1/2, -y+1/2, z-1/2'

loop_
_atom_site_label
_atom_site_type_symbol
_atom_site_fract_x
_atom_site_fract_y
_atom_site_fract_z
_atom_site_U_iso_or_equiv
_atom_site_adp_type
_atom_site_occupancy
_atom_site_symmetry_multiplicity
_atom_site_calc_flag
_atom_site_refinement_flags
_atom_site_disorder_assembly
_atom_site_disorder_group
Mo1 Mo 0.399117(7) 0.217854(19) 0.240445(10) 0.02016(6) Uani 1 1 d . . .
Mo2 Mo 0.381641(7) 0.21178(2) 0.334228(10) 0.02179(6) Uani 1 1 d . . .
Mo3 Mo 0.420728(7) 0.397030(19) 0.312117(10) 0.02106(6) Uani 1 1 d . . .
O O 0.36061(6) 0.33769(17) 0.26680(8) 0.0241(4) Uani 1 1 d . . .
O13 O 0.45324(6) 0.30172(16) 0.27324(8) 0.0231(4) Uani 1 1 d . . .
O21 O 0.40645(6) 0.08566(16) 0.29771(8) 0.0243(4) Uani 1 1 d . . .
O23 O 0.43244(6) 0.29557(16) 0.38235(8) 0.0256(4) Uani 1 1 d . . .
O1 O 0.34484(6) 0.12750(18) 0.18334(8) 0.0276(4) Uani 1 1 d . . .
O2 O 0.38540(6) 0.31748(18) 0.16211(8) 0.0271(4) Uani 1 1 d . . .
O3 O 0.34668(8) 0.3237(3) 0.06752(10) 0.0500(6) Uani 1 1 d . . .
O4 O 0.29969(8) 0.1200(2) 0.09172(10) 0.0482(6) Uani 1 1 d . . .
O5 O 0.32185(6) 0.12065(18) 0.29954(9) 0.0296(4) Uani 1 1 d . . .
O6 O 0.34163(6) 0.30574(19) 0.37251(9) 0.0318(4) Uani 1 1 d . . .
O7 O 0.27392(8) 0.3670(3) 0.35100(16) 0.0796(11) Uani 1 1 d . . .
O8 O 0.25170(7) 0.1614(2) 0.27525(10) 0.0429(5) Uani 1 1 d . . .
O9 O 0.41310(6) 0.54231(17) 0.25016(8) 0.0274(4) Uani 1 1 d . . .
O10 O 0.39198(6) 0.54537(17) 0.34386(8) 0.0281(4) Uani 1 1 d . . .
O11 O 0.35138(7) 0.71736(19) 0.31497(11) 0.0413(5) Uani 1 1 d . . .
O12 O 0.37848(7) 0.72285(19) 0.21684(10) 0.0380(5) Uani 1 1 d . . .
N1 N 0.43467(7) 0.0887(2) 0.20023(10) 0.0241(4) Uani 1 1 d . . .
N2 N 0.39707(8) 0.0692(2) 0.40715(10) 0.0296(5) Uani 1 1 d . . .
N3 N 0.48308(7) 0.4875(2) 0.36139(10) 0.0240(4) Uani 1 1 d . . .
C1 C 0.33002(9) 0.1658(3) 0.12937(12) 0.0296(6) Uani 1 1 d . . .
C2 C 0.35541(9) 0.2792(3) 0.11651(13) 0.0305(6) Uani 1 1 d . . .
C3 C 0.28896(9) 0.1840(3) 0.30202(13) 0.0315(6) Uani 1 1 d . . .
C4 C 0.30146(10) 0.2971(3) 0.34508(16) 0.0410(7) Uani 1 1 d . . .
C5 C 0.38940(9) 0.6373(2) 0.25252(13) 0.0267(5) Uani 1 1 d . . .
C6 C 0.37528(9) 0.6363(2) 0.30788(13) 0.0275(6) Uani 1 1 d . . .
C11 C 0.42888(9) -0.0375(3) 0.19918(13) 0.0312(6) Uani 1 1 d . . .
H11 H 0.4067 -0.0699 0.2107 0.037 Uiso 1 1 calc R . .
C12 C 0.45444(10) -0.1204(3) 0.18175(15) 0.0374(7) Uani 1 1 d . . .
H12 H 0.4493 -0.2070 0.1814 0.045 Uiso 1 1 calc R . .
C13 C 0.48817(10) -0.0743(3) 0.16447(14) 0.0340(6) Uani 1 1 d . . .
C14 C 0.49263(9) 0.0560(3) 0.16324(13) 0.0316(6) Uani 1 1 d . . .
H14 H 0.5137 0.0912 0.1502 0.038 Uiso 1 1 calc R . .
C15 C 0.46582(9) 0.1334(3) 0.18145(12) 0.0276(6) Uani 1 1 d . . .
H15 H 0.4695 0.2205 0.1806 0.033 Uiso 1 1 calc R . .
C16 C 0.51883(12) -0.1619(3) 0.14952(19) 0.0518(9) Uani 1 1 d . . .
H16A H 0.5095 -0.1760 0.1079 0.078 Uiso 1 1 calc R . .
H16B H 0.5198 -0.2411 0.1694 0.078 Uiso 1 1 calc R . .
H16C H 0.5468 -0.1245 0.1616 0.078 Uiso 1 1 calc R . .
C21 C 0.42545(18) 0.0873(4) 0.45830(18) 0.0747(15) Uani 1 1 d . . .
H21 H 0.4364 0.1684 0.4677 0.090 Uiso 1 1 calc R . .
C22 C 0.4402(2) -0.0071(4) 0.4995(2) 0.097(2) Uani 1 1 d . . .
H22 H 0.4605 0.0121 0.5354 0.116 Uiso 1 1 calc R . .
C23 C 0.42543(13) -0.1286(3) 0.48826(15) 0.0453(8) Uani 1 1 d . . .
C24 C 0.39713(14) -0.1485(4) 0.43382(17) 0.0547(10) Uani 1 1 d . . .
H24 H 0.3866 -0.2295 0.4229 0.066 Uiso 1 1 calc R . .
C25 C 0.38387(12) -0.0500(3) 0.39473(17) 0.0527(9) Uani 1 1 d . . .
H25 H 0.3647 -0.0674 0.3577 0.063 Uiso 1 1 calc R . .
C26 C 0.44154(17) -0.2374(4) 0.52994(19) 0.0682(13) Uani 1 1 d . . .
H26A H 0.4270 -0.2380 0.5586 0.102 Uiso 1 1 calc R . .
H26B H 0.4717 -0.2279 0.5493 0.102 Uiso 1 1 calc R . .
H26C H 0.4362 -0.3155 0.5085 0.102 Uiso 1 1 calc R . .
C31 C 0.51657(9) 0.4884(2) 0.34140(12) 0.0277(6) Uani 1 1 d . . .
H31 H 0.5127 0.4584 0.3037 0.033 Uiso 1 1 calc R . .
C32 C 0.55641(9) 0.5318(3) 0.37424(14) 0.0344(6) Uani 1 1 d . . .
H32 H 0.5787 0.5310 0.3586 0.041 Uiso 1 1 calc R . .
C33 C 0.56316(10) 0.5763(3) 0.43041(14) 0.0376(7) Uani 1 1 d . . .
C34 C 0.52857(11) 0.5784(3) 0.45041(13) 0.0362(7) Uani 1 1 d . . .
H34 H 0.5316 0.6097 0.4876 0.043 Uiso 1 1 calc R . .
C35 C 0.48926(10) 0.5339(3) 0.41518(12) 0.0307(6) Uani 1 1 d . . .
H35 H 0.4663 0.5364 0.4295 0.037 Uiso 1 1 calc R . .
C36 C 0.60707(13) 0.6187(5) 0.4682(2) 0.0713(13) Uani 1 1 d . . .
H36A H 0.6114 0.7054 0.4596 0.107 Uiso 1 1 calc R . .
H36B H 0.6283 0.5667 0.4601 0.107 Uiso 1 1 calc R . .
H36C H 0.6094 0.6108 0.5089 0.107 Uiso 1 1 calc R . .
N4 N 0.21316(8) 0.2327(3) 0.09016(12) 0.0375(6) Uani 1 1 d . . .
C41 C 0.21878(12) 0.3047(3) 0.04757(15) 0.0458(8) Uani 1 1 d . . .
H41 H 0.2047 0.2846 0.0085 0.055 Uiso 1 1 calc R . .
C42 C 0.24513(13) 0.4077(4) 0.06133(17) 0.0518(9) Uani 1 1 d . . .
H42 H 0.2487 0.4576 0.0315 0.062 Uiso 1 1 calc R . .
C43 C 0.26664(11) 0.4387(3) 0.11963(17) 0.0461(8) Uani 1 1 d . . .
C44 C 0.25919(11) 0.3618(4) 0.16208(16) 0.0483(8) Uani 1 1 d . . .
H44 H 0.2726 0.3800 0.2016 0.058 Uiso 1 1 calc R . .
C45 C 0.23270(11) 0.2605(4) 0.14684(14) 0.0443(8) Uani 1 1 d . . .
H45 H 0.2281 0.2102 0.1759 0.053 Uiso 1 1 calc R . .
C46 C 0.29729(14) 0.5461(4) 0.1356(2) 0.0631(11) Uani 1 1 d . . .
H46A H 0.3259 0.5138 0.1495 0.095 Uiso 1 1 calc R . .
H46B H 0.2919 0.5956 0.1659 0.095 Uiso 1 1 calc R . .
H46C H 0.2938 0.5981 0.1017 0.095 Uiso 1 1 calc R . .
C47 C 0.18707(12) 0.1161(3) 0.07456(17) 0.0487(8) Uani 1 1 d . . .
H47A H 0.1677 0.1231 0.0352 0.073 Uiso 1 1 calc R . .
H47B H 0.1711 0.1050 0.1011 0.073 Uiso 1 1 calc R . .
H47C H 0.2055 0.0445 0.0772 0.073 Uiso 1 1 calc R . .
O1W O 0.18984(9) 0.5997(2) -0.22030(14) 0.0605(7) Uani 1 1 d . . .

loop_
_atom_site_aniso_label
_atom_site_aniso_U_11
_atom_site_aniso_U_22
_atom_site_aniso_U_33
_atom_site_aniso_U_23
_atom_site_aniso_U_13
_atom_site_aniso_U_12
Mo1 0.01989(11) 0.01640(11) 0.02321(12) 0.00040(8) 0.00560(9) 0.00005(7)
Mo2 0.02059(11) 0.01944(11) 0.02538(12) 0.00207(8) 0.00752(9) 0.00053(8)
Mo3 0.02327(11) 0.01519(10) 0.02484(12) 0.00026(8) 0.00795(9) 0.00131(8)
O 0.0226(9) 0.0215(9) 0.0278(9) 0.0019(7) 0.0077(7) 0.0039(7)
O13 0.0223(9) 0.0188(8) 0.0281(9) -0.0017(7) 0.0082(7) -0.0005(7)
O21 0.0250(9) 0.0187(8) 0.0284(10) 0.0023(7) 0.0076(7) 0.0004(7)
O23 0.0267(9) 0.0219(9) 0.0269(10) 0.0009(7) 0.0068(8) -0.0011(7)
O1 0.0252(9) 0.0269(9) 0.0285(10) -0.0002(8) 0.0056(8) -0.0048(8)
O2 0.0289(10) 0.0243(9) 0.0256(10) 0.0037(7) 0.0053(8) -0.0030(8)
O3 0.0536(15) 0.0601(15) 0.0274(12) 0.0101(11) 0.0006(10) -0.0153(12)
O4 0.0403(13) 0.0566(15) 0.0367(13) -0.0025(11) -0.0029(10) -0.0166(11)
O5 0.0255(9) 0.0282(10) 0.0350(11) -0.0013(8) 0.0095(8) -0.0034(8)
O6 0.0262(10) 0.0365(11) 0.0348(11) -0.0060(9) 0.0126(8) 0.0005(8)
O7 0.0323(14) 0.089(2) 0.112(3) -0.052(2) 0.0150(15) 0.0101(14)
O8 0.0259(11) 0.0574(15) 0.0414(12) 0.0022(11) 0.0055(9) -0.0051(10)
O9 0.0354(10) 0.0193(9) 0.0298(10) 0.0026(7) 0.0138(8) 0.0016(8)
O10 0.0362(10) 0.0205(9) 0.0308(10) -0.0015(8) 0.0150(8) 0.0037(8)
O11 0.0442(13) 0.0286(11) 0.0561(15) 0.0027(10) 0.0229(11) 0.0120(9)
O12 0.0435(12) 0.0234(10) 0.0456(13) 0.0110(9) 0.0121(10) 0.0007(9)
N1 0.0251(11) 0.0196(10) 0.0264(11) -0.0032(8) 0.0067(9) -0.0008(8)
N2 0.0333(12) 0.0259(11) 0.0297(12) 0.0045(9) 0.0103(10) -0.0020(10)
N3 0.0288(11) 0.0173(10) 0.0247(11) 0.0008(8) 0.0070(9) -0.0016(8)
C1 0.0256(13) 0.0326(14) 0.0274(14) -0.0004(11) 0.0041(11) -0.0012(11)
C2 0.0304(14) 0.0315(15) 0.0287(15) 0.0013(11) 0.0082(12) 0.0001(11)
C3 0.0280(14) 0.0352(15) 0.0324(15) 0.0061(12) 0.0115(12) -0.0021(12)
C4 0.0298(15) 0.0462(19) 0.0480(19) -0.0083(15) 0.0138(14) 0.0025(13)
C5 0.0269(13) 0.0174(12) 0.0345(15) 0.0005(10) 0.0080(11) -0.0037(10)
C6 0.0275(13) 0.0174(12) 0.0372(15) -0.0012(11) 0.0097(12) -0.0002(10)
C11 0.0354(15) 0.0221(13) 0.0387(16) -0.0042(11) 0.0154(13) -0.0047(11)
C12 0.0439(17) 0.0210(13) 0.0480(19) -0.0065(12) 0.0160(15) 0.0005(12)
C13 0.0319(15) 0.0308(15) 0.0382(16) -0.0114(12) 0.0096(12) 0.0000(12)
C14 0.0268(14) 0.0339(15) 0.0362(15) -0.0121(12) 0.0131(12) -0.0056(11)
C15 0.0260(13) 0.0224(12) 0.0339(15) -0.0062(11) 0.0091(11) -0.0054(10)
C16 0.047(2) 0.0410(19) 0.070(3) -0.0209(18) 0.0223(18) 0.0043(16)
C21 0.120(4) 0.035(2) 0.045(2) 0.0072(16) -0.007(2) -0.021(2)
C22 0.151(5) 0.051(3) 0.045(2) 0.014(2) -0.028(3) -0.029(3)
C23 0.065(2) 0.0329(16) 0.0331(17) 0.0064(13) 0.0098(16) -0.0031(15)
C24 0.070(3) 0.0369(18) 0.051(2) 0.0075(16) 0.0109(19) -0.0143(17)
C25 0.057(2) 0.0417(19) 0.046(2) 0.0113(16) -0.0014(17) -0.0136(17)
C26 0.104(4) 0.042(2) 0.048(2) 0.0167(18) 0.009(2) 0.002(2)
C31 0.0326(14) 0.0219(12) 0.0294(14) -0.0043(10) 0.0109(11) -0.0002(10)
C32 0.0291(14) 0.0275(14) 0.0462(18) -0.0054(13) 0.0117(13) 0.0002(11)
C33 0.0339(15) 0.0277(14) 0.0419(17) -0.0030(13) -0.0006(13) 0.0025(12)
C34 0.0499(18) 0.0273(14) 0.0257(14) -0.0021(11) 0.0045(13) -0.0014(13)
C35 0.0393(15) 0.0261(13) 0.0278(14) 0.0001(11) 0.0125(12) -0.0020(12)
C36 0.046(2) 0.075(3) 0.072(3) -0.023(2) -0.009(2) -0.004(2)
N4 0.0346(13) 0.0434(15) 0.0328(14) 0.0026(11) 0.0084(11) 0.0022(11)
C41 0.052(2) 0.054(2) 0.0266(16) 0.0056(14) 0.0057(14) -0.0066(16)
C42 0.060(2) 0.051(2) 0.043(2) 0.0051(16) 0.0154(17) -0.0105(18)
C43 0.0387(18) 0.0442(19) 0.055(2) -0.0076(16) 0.0144(16) 0.0004(15)
C44 0.0429(19) 0.066(2) 0.0332(17) -0.0079(16) 0.0080(14) -0.0009(17)
C45 0.0419(18) 0.060(2) 0.0292(16) 0.0043(15) 0.0097(14) 0.0024(16)
C46 0.057(2) 0.056(2) 0.077(3) -0.019(2) 0.023(2) -0.011(2)
C47 0.055(2) 0.045(2) 0.047(2) 0.0033(16) 0.0175(17) -0.0057(16)
O1W 0.0489(15) 0.0454(15) 0.085(2) 0.0126(14) 0.0178(14) 0.0016(12)

loop_
_atom_type_symbol
_atom_type_description
_atom_type_scat_dispersion_real
_atom_type_scat_dispersion_imag
_atom_type_scat_source
C C 0.0033 0.0016 'International Tables Vol C Tables 4.2.6.8 and 6.1.1.4'
H H 0.0000 0.0000 'International Tables Vol C Tables 4.2.6.8 and 6.1.1.4'
N N 0.0061 0.0033 'International Tables Vol C Tables 4.2.6.8 and 6.1.1.4'
O O 0.0106 0.0060 'International Tables Vol C Tables 4.2.6.8 and 6.1.1.4'
Mo Mo -1.6832 0.6857 'International Tables Vol C Tables 4.2.6.8 and 6.1.1.4'

loop_
_geom_angle_atom_site_label_1
_geom_angle_atom_site_label_2
_geom_angle_atom_site_label_3
_geom_angle
_geom_angle_site_symmetry_1
_geom_angle_site_symmetry_3
O21 Mo1 O13 98.95(8) . .
O21 Mo1 O 100.06(7) . .
O13 Mo1 O 100.32(7) . .
O21 Mo1 O2 163.56(8) . .
O13 Mo1 O2 92.30(7) . .
O Mo1 O2 89.59(7) . .
O21 Mo1 O1 91.26(8) . .
O13 Mo1 O1 164.03(8) . .
O Mo1 O1 89.86(7) . .
O2 Mo1 O1 75.36(7) . .
O21 Mo1 N1 84.52(8) . .
O13 Mo1 N1 84.68(8) . .
O Mo1 N1 172.52(8) . .
O2 Mo1 N1 84.62(8) . .
O1 Mo1 N1 84.10(8) . .
O21 Mo1 Mo3 96.50(6) . .
O13 Mo1 Mo3 49.37(5) . .
O Mo1 Mo3 51.97(5) . .
O2 Mo1 Mo3 99.93(5) . .
O1 Mo1 Mo3 141.80(5) . .
N1 Mo1 Mo3 133.78(6) . .
O21 Mo1 Mo2 49.27(5) . .
O13 Mo1 Mo2 95.61(5) . .
O Mo1 Mo2 52.09(5) . .
O2 Mo1 Mo2 141.67(5) . .
O1 Mo1 Mo2 100.36(5) . .
N1 Mo1 Mo2 133.40(6) . .
Mo3 Mo1 Mo2 59.762(8) . .
O21 Mo2 O23 100.09(8) . .
O21 Mo2 O 100.04(7) . .
O23 Mo2 O 100.73(7) . .
O21 Mo2 O6 162.91(8) . .
O23 Mo2 O6 94.07(8) . .
O Mo2 O6 86.54(8) . .
O21 Mo2 O5 89.28(8) . .
O23 Mo2 O5 166.52(8) . .
O Mo2 O5 87.01(8) . .
O6 Mo2 O5 75.24(8) . .
O21 Mo2 N2 82.51(8) . .
O23 Mo2 N2 84.50(8) . .
O Mo2 N2 173.60(8) . .
O6 Mo2 N2 89.43(9) . .
O5 Mo2 N2 87.16(8) . .
O21 Mo2 Mo3 96.80(5) . .
O23 Mo2 Mo3 49.82(5) . .
O Mo2 Mo3 52.11(5) . .
O6 Mo2 Mo3 99.64(6) . .
O5 Mo2 Mo3 139.11(6) . .
N2 Mo2 Mo3 133.70(6) . .
O21 Mo2 Mo1 49.31(5) . .
O23 Mo2 Mo1 96.86(6) . .
O Mo2 Mo1 52.04(5) . .
O6 Mo2 Mo1 138.42(6) . .
O5 Mo2 Mo1 96.60(6) . .
N2 Mo2 Mo1 131.44(6) . .
Mo3 Mo2 Mo1 60.086(8) . .
O13 Mo3 O23 98.63(8) . .
O13 Mo3 O 100.47(7) . .
O23 Mo3 O 100.54(7) . .
O13 Mo3 O9 89.69(7) . .
O23 Mo3 O9 166.39(8) . .
O Mo3 O9 88.41(7) . .
O13 Mo3 O10 163.29(7) . .
O23 Mo3 O10 94.69(8) . .
O Mo3 O10 86.88(7) . .
O9 Mo3 O10 75.43(7) . .
O13 Mo3 N3 85.21(8) . .
O23 Mo3 N3 83.31(8) . .
O Mo3 N3 172.49(7) . .
O9 Mo3 N3 86.70(8) . .
O10 Mo3 N3 86.38(8) . .
O13 Mo3 Mo2 95.94(5) . .
O23 Mo3 Mo2 49.44(5) . .
O Mo3 Mo2 52.29(5) . .
O9 Mo3 Mo2 140.69(5) . .
O10 Mo3 Mo2 100.39(5) . .
N3 Mo3 Mo2 132.48(6) . .
O13 Mo3 Mo1 49.39(5) . .
O23 Mo3 Mo1 96.62(5) . .
O Mo3 Mo1 52.10(5) . .
O9 Mo3 Mo1 96.96(5) . .
O10 Mo3 Mo1 138.78(6) . .
N3 Mo3 Mo1 134.25(6) . .
Mo2 Mo3 Mo1 60.152(9) . .
Mo3 O Mo1 75.93(6) . .
Mo3 O Mo2 75.60(6) . .
Mo1 O Mo2 75.87(6) . .
Mo3 O13 Mo1 81.23(7) . .
Mo2 O21 Mo1 81.42(7) . .
Mo2 O23 Mo3 80.75(7) . .
C1 O1 Mo1 118.63(17) . .
C2 O2 Mo1 119.86(17) . .
C3 O5 Mo2 116.07(18) . .
C4 O6 Mo2 115.98(19) . .
C5 O9 Mo3 118.32(17) . .
C6 O10 Mo3 117.18(17) . .
C15 N1 C11 117.6(2) . .
C15 N1 Mo1 120.42(17) . .
C11 N1 Mo1 121.67(19) . .
C21 N2 C25 115.8(3) . .
C21 N2 Mo2 123.7(2) . .
C25 N2 Mo2 118.9(2) . .
C35 N3 C31 117.3(2) . .
C35 N3 Mo3 119.76(18) . .
C31 N3 Mo3 122.68(18) . .
O4 C1 O1 125.2(3) . .
O4 C1 C2 121.9(3) . .
O1 C1 C2 112.8(2) . .
O3 C2 O2 125.7(3) . .
O3 C2 C1 121.3(3) . .
O2 C2 C1 113.0(2) . .
O8 C3 O5 126.7(3) . .
O8 C3 C4 120.8(3) . .
O5 C3 C4 112.5(2) . .
O7 C4 O6 126.0(3) . .
O7 C4 C3 119.9(3) . .
O6 C4 C3 114.0(3) . .
O12 C5 O9 126.4(3) . .
O12 C5 C6 120.6(2) . .
O9 C5 C6 113.0(2) . .
O11 C6 O10 125.9(3) . .
O11 C6 C5 120.5(3) . .
O10 C6 C5 113.5(2) . .
N1 C11 C12 122.6(3) . .
N1 C11 H11 118.7 . .
C12 C11 H11 118.7 . .
C11 C12 C13 119.9(3) . .
C11 C12 H12 120.1 . .
C13 C12 H12 120.1 . .
C14 C13 C12 117.0(3) . .
C14 C13 C16 121.5(3) . .
C12 C13 C16 121.5(3) . .
C15 C14 C13 119.9(3) . .
C15 C14 H14 120.1 . .
C13 C14 H14 120.1 . .
N1 C15 C14 123.0(3) . .
N1 C15 H15 118.5 . .
C14 C15 H15 118.5 . .
C13 C16 H16A 109.5 . .
C13 C16 H16B 109.5 . .
H16A C16 H16B 109.5 . .
C13 C16 H16C 109.5 . .
H16A C16 H16C 109.5 . .
H16B C16 H16C 109.5 . .
N2 C21 C22 123.7(4) . .
N2 C21 H21 118.1 . .
C22 C21 H21 118.1 . .
C23 C22 C21 121.0(4) . .
C23 C22 H22 119.5 . .
C21 C22 H22 119.5 . .
C24 C23 C22 115.2(3) . .
C24 C23 C26 120.7(3) . .
C22 C23 C26 123.9(4) . .
C23 C24 C25 120.7(3) . .
C23 C24 H24 119.7 . .
C25 C24 H24 119.7 . .
N2 C25 C24 123.5(3) . .
N2 C25 H25 118.3 . .
C24 C25 H25 118.3 . .
C23 C26 H26A 109.5 . .
C23 C26 H26B 109.5 . .
H26A C26 H26B 109.5 . .
C23 C26 H26C 109.5 . .
H26A C26 H26C 109.5 . .
H26B C26 H26C 109.5 . .
N3 C31 C32 123.0(3) . .
N3 C31 H31 118.5 . .
C32 C31 H31 118.5 . .
C31 C32 C33 119.8(3) . .
C31 C32 H32 120.1 . .
C33 C32 H32 120.1 . .
C34 C33 C32 117.3(3) . .
C34 C33 C36 122.0(3) . .
C32 C33 C36 120.7(3) . .
C33 C34 C35 120.2(3) . .
C33 C34 H34 119.9 . .
C35 C34 H34 119.9 . .
N3 C35 C34 122.4(3) . .
N3 C35 H35 118.8 . .
C34 C35 H35 118.8 . .
C33 C36 H36A 109.5 . .
C33 C36 H36B 109.5 . .
H36A C36 H36B 109.5 . .
C33 C36 H36C 109.5 . .
H36A C36 H36C 109.5 . .
H36B C36 H36C 109.5 . .
C41 N4 C45 121.0(3) . .
C41 N4 C47 119.5(3) . .
C45 N4 C47 119.4(3) . .
N4 C41 C42 120.2(3) . .
N4 C41 H41 119.9 . .
C42 C41 H41 119.9 . .
C41 C42 C43 120.7(3) . .
C41 C42 H42 119.7 . .
C43 C42 H42 119.7 . .
C44 C43 C42 116.7(3) . .
C44 C43 C46 121.7(4) . .
C42 C43 C46 121.6(4) . .
C45 C44 C43 121.0(3) . .
C45 C44 H44 119.5 . .
C43 C44 H44 119.5 . .
N4 C45 C44 120.3(3) . .
N4 C45 H45 119.8 . .
C44 C45 H45 119.8 . .
C43 C46 H46A 109.5 . .
C43 C46 H46B 109.5 . .
H46A C46 H46B 109.5 . .
C43 C46 H46C 109.5 . .
H46A C46 H46C 109.5 . .
H46B C46 H46C 109.5 . .
N4 C47 H47A 109.5 . .
N4 C47 H47B 109.5 . .
H47A C47 H47B 109.5 . .
N4 C47 H47C 109.5 . .
H47A C47 H47C 109.5 . .
H47B C47 H47C 109.5 . .

loop_
_geom_bond_atom_site_label_1
_geom_bond_atom_site_label_2
_geom_bond_distance
_geom_bond_site_symmetry_2
Mo1 O21 1.9224(18) .
Mo1 O13 1.9245(18) .
Mo1 O 2.0382(17) .
Mo1 O2 2.0782(18) .
Mo1 O1 2.1054(18) .
Mo1 N1 2.219(2) .
Mo1 Mo3 2.5053(3) .
Mo1 Mo2 2.5070(3) .
Mo2 O21 1.9212(18) .
Mo2 O23 1.9220(18) .
Mo2 O 2.0397(18) .
Mo2 O6 2.0928(19) .
Mo2 O5 2.1149(19) .
Mo2 N2 2.244(2) .
Mo2 Mo3 2.4971(3) .
Mo3 O13 1.9239(18) .
Mo3 O23 1.9329(18) .
Mo3 O 2.0345(18) .
Mo3 O9 2.0983(18) .
Mo3 O10 2.1018(18) .
Mo3 N3 2.236(2) .
O1 C1 1.296(3) .
O2 C2 1.285(3) .
O3 C2 1.215(4) .
O4 C1 1.215(3) .
O5 C3 1.296(3) .
O6 C4 1.282(4) .
O7 C4 1.217(4) .
O8 C3 1.216(4) .
O9 C5 1.287(3) .
O10 C6 1.292(3) .
O11 C6 1.215(3) .
O12 C5 1.218(3) .
N1 C15 1.339(3) .
N1 C11 1.347(3) .
N2 C21 1.299(5) .
N2 C25 1.335(4) .
N3 C35 1.337(4) .
N3 C31 1.344(3) .
C1 C2 1.551(4) .
C3 C4 1.548(5) .
C5 C6 1.549(4) .
C11 C12 1.374(4) .
C11 H11 0.9300 .
C12 C13 1.400(4) .
C12 H12 0.9300 .
C13 C14 1.386(4) .
C13 C16 1.501(4) .
C14 C15 1.379(4) .
C14 H14 0.9300 .
C15 H15 0.9300 .
C16 H16A 0.9600 .
C16 H16B 0.9600 .
C16 H16C 0.9600 .
C21 C22 1.379(6) .
C21 H21 0.9300 .
C22 C23 1.370(5) .
C22 H22 0.9300 .
C23 C24 1.359(5) .
C23 C26 1.506(5) .
C24 C25 1.376(5) .
C24 H24 0.9300 .
C25 H25 0.9300 .
C26 H26A 0.9600 .
C26 H26B 0.9600 .
C26 H26C 0.9600 .
C31 C32 1.378(4) .
C31 H31 0.9300 .
C32 C33 1.380(4) .
C32 H32 0.9300 .
C33 C34 1.379(5) .
C33 C36 1.512(5) .
C34 C35 1.386(4) .
C34 H34 0.9300 .
C35 H35 0.9300 .
C36 H36A 0.9600 .
C36 H36B 0.9600 .
C36 H36C 0.9600 .
N4 C41 1.338(4) .
N4 C45 1.340(4) .
N4 C47 1.482(4) .
C41 C42 1.367(5) .
C41 H41 0.9300 .
C42 C43 1.392(5) .
C42 H42 0.9300 .
C43 C44 1.389(5) .
C43 C46 1.487(5) .
C44 C45 1.356(5) .
C44 H44 0.9300 .
C45 H45 0.9300 .
C46 H46A 0.9600 .
C46 H46B 0.9600 .
C46 H46C 0.9600 .
C47 H47A 0.9600 .
C47 H47B 0.9600 .
C47 H47C 0.9600 .
